data_7022006
loop_
_publ_author_name
'Ku, Ka Wai'
'Au, Chi Wai'
'Chan, Hoi-Shan'
'Lee, Hung Kay'

_publ_section_title
;
 Divalent europium and ytterbium complexes supported by a bulky 2-pyridyl
 amido ligand: synthesis, structure and reactivity studies.
;
_journal_issue 8
_journal_name_full 'Dalton transactions (Cambridge, England : 2003)'
_journal_page_first 2841
_journal_page_last 2852
_journal_paper_doi 10.1039/c2dt30333g
_journal_volume 42
_journal_year 2013
_chemical_formula_sum 'C54 H69 Eu N6'
_chemical_formula_weight 954.11
_chemical_name_systematic
;
?
;
_space_group_IT_number 147
_symmetry_cell_setting hexagonal
_symmetry_space_group_name_Hall '-P 3'
_symmetry_space_group_name_H-M 'P -3'
_atom_sites_solution_hydrogens geom
_atom_sites_solution_primary direct
_atom_sites_solution_secondary difmap
_audit_creation_method SHELXL-97
_cell_angle_alpha 90.00
_cell_angle_beta 90.00
_cell_angle_gamma 120.00
_cell_formula_units_Z 2
_cell_length_a 12.6538(8)
_cell_length_b 12.6538(8)
_cell_length_c 18.4222(12)
_cell_measurement_reflns_used 324
_cell_measurement_temperature 293(2)
_cell_measurement_theta_max 15
_cell_measurement_theta_min 15
_cell_volume 2554.5(3)
_computing_cell_refinement 'BRUKER KAPPA APEXII DUO DIFFRACTOMETER'
_computing_data_collection 'BRUKER KAPPA APEXII DUO DIFFRACTOMETER'
_computing_data_reduction 'BRUKER KAPPA APEXII DUO DIFFRACTOMETER'
_computing_molecular_graphics 'SIEMENS SHELXTL'
_computing_publication_material 'SIEMENS SHELXTL'
_computing_structure_refinement 'SHELXL-97 (Sheldrick, 2008)'
_computing_structure_solution 'SHELXS-97 (Sheldrick, 2008)'
_diffrn_ambient_temperature 293(2)
_diffrn_measured_fraction_theta_full 1.000
_diffrn_measured_fraction_theta_max 1.000
_diffrn_measurement_device_type 'BRUKER KAPPA APEXII DUO DIFFRACTOMETER'
_diffrn_measurement_method 'PHI & OMEGA SCAN'
_diffrn_radiation_monochromator graphite
_diffrn_radiation_source 'fine-focus sealed tube'
_diffrn_radiation_type MoK\a
_diffrn_radiation_wavelength 0.71073
_diffrn_reflns_av_R_equivalents 0.0412
_diffrn_reflns_av_sigmaI/netI 0.0249
_diffrn_reflns_limit_h_max 14
_diffrn_reflns_limit_h_min -14
_diffrn_reflns_limit_k_max 15
_diffrn_reflns_limit_k_min -15
_diffrn_reflns_limit_l_max 22
_diffrn_reflns_limit_l_min -22
_diffrn_reflns_number 21005
_diffrn_reflns_theta_full 25.22
_diffrn_reflns_theta_max 25.22
_diffrn_reflns_theta_min 1.86
_exptl_absorpt_coefficient_mu 1.267
_exptl_absorpt_correction_T_max 0.7857
_exptl_absorpt_correction_T_min 0.6312
_exptl_absorpt_correction_type empirical
_exptl_crystal_colour red
_exptl_crystal_density_diffrn 1.240
_exptl_crystal_density_method 'not measured'
_exptl_crystal_description block
_exptl_crystal_F_000 996
_exptl_crystal_size_max 0.40
_exptl_crystal_size_mid 0.30
_exptl_crystal_size_min 0.20
_platon_squeeze_details
;
;
_refine_diff_density_max 0.324
_refine_diff_density_min -0.438
_refine_diff_density_rms 0.049
_refine_ls_extinction_method none
_refine_ls_goodness_of_fit_ref 1.069
_refine_ls_hydrogen_treatment riding
_refine_ls_matrix_type full
_refine_ls_number_parameters 184
_refine_ls_number_reflns 3103
_refine_ls_number_restraints 0
_refine_ls_restrained_S_all 1.069
_refine_ls_R_factor_all 0.0275
_refine_ls_R_factor_gt 0.0221
_refine_ls_shift/su_max 0.002
_refine_ls_shift/su_mean 0.000
_refine_ls_structure_factor_coef Fsqd
_refine_ls_weighting_details 'calc w=1/[\s^2^(Fo^2^)+(0.0330P)^2^+0.5116P] where P=(Fo^2^+2Fc^2^)/3'
_refine_ls_weighting_scheme calc
_refine_ls_wR_factor_gt 0.0569
_refine_ls_wR_factor_ref 0.0591
_reflns_number_gt 2783
_reflns_number_total 3103
_reflns_threshold_expression >2sigma(I)
_cod_data_source_file c2dt30333g.txt
_cod_data_source_block kkw438
_cod_depositor_comments
;
The following automatic conversions were performed:

'_symmetry_cell_setting' value 'Hexagonal' changed to 'hexagonal'
according to /home/saulius/struct/CIF-dictionaries/cif_core.dic
dictionary named 'cif_core.dic' version 2.4.2 from 2011-04-26.

Automatic conversion script
Id: cif_fix_values 1891 2012-01-12 08:04:46Z andrius 
;
_cod_original_sg_symbol_H-M P-3
_cod_database_code 7022006

loop_
_symmetry_equiv_pos_as_xyz
'x, y, z'
'-y, x-y, z'
'-x+y, -x, z'
'-x, -y, -z'
'y, -x+y, -z'
'x-y, x, -z'

loop_
_atom_site_label
_atom_site_type_symbol
_atom_site_fract_x
_atom_site_fract_y
_atom_site_fract_z
_atom_site_U_iso_or_equiv
_atom_site_adp_type
_atom_site_occupancy
_atom_site_symmetry_multiplicity
_atom_site_calc_flag
_atom_site_refinement_flags
Eu1 Eu 0.6667 0.3333 0.697898(9) 0.03451(8) Uani 1 3 d S
N1 N 0.64927(17) 0.50152(16) 0.73537(9) 0.0373(4) Uani 1 1 d .
N2 N 0.74978(17) 0.52845(17) 0.62915(9) 0.0402(4) Uani 1 1 d .
C1 C 0.5952(2) 0.5388(2) 0.79046(11) 0.0402(5) Uani 1 1 d .
C2 C 0.4723(2) 0.5054(2) 0.78399(13) 0.0466(6) Uani 1 1 d .
C3 C 0.4183(3) 0.5366(3) 0.83955(16) 0.0646(8) Uani 1 1 d .
H3A H 0.3367 0.5152 0.8358 0.078 Uiso 1 1 calc R
C4 C 0.4839(3) 0.5986(3) 0.89983(16) 0.0743(9) Uani 1 1 d .
H4A H 0.4465 0.6184 0.9366 0.089 Uiso 1 1 calc R
C5 C 0.6036(3) 0.6310(3) 0.90569(15) 0.0696(8) Uani 1 1 d .
H5A H 0.6468 0.6728 0.9469 0.084 Uiso 1 1 calc R
C6 C 0.6633(2) 0.6036(2) 0.85201(13) 0.0514(6) Uani 1 1 d .
C7 C 0.7952(3) 0.6371(3) 0.86203(16) 0.0662(8) Uani 1 1 d .
H7A H 0.8258 0.6308 0.8143 0.079 Uiso 1 1 calc R
C8 C 0.8768(4) 0.7680(5) 0.8882(3) 0.144(2) Uani 1 1 d .
H8A H 0.8688 0.8232 0.8560 0.216 Uiso 1 1 calc R
H8B H 0.9602 0.7865 0.8889 0.216 Uiso 1 1 calc R
H8C H 0.8527 0.7765 0.9363 0.216 Uiso 1 1 calc R
C9 C 0.8040(4) 0.5459(5) 0.9111(2) 0.1156(16) Uani 1 1 d .
H9A H 0.8880 0.5680 0.9166 0.173 Uiso 1 1 calc R
H9B H 0.7592 0.4660 0.8901 0.173 Uiso 1 1 calc R
H9C H 0.7702 0.5459 0.9578 0.173 Uiso 1 1 calc R
C10 C 0.3988(2) 0.4383(3) 0.71741(15) 0.0592(7) Uani 1 1 d .
H10A H 0.4336 0.3896 0.6990 0.071 Uiso 1 1 calc R
C11 C 0.4121(4) 0.5259(4) 0.6577(2) 0.1044(14) Uani 1 1 d .
H11A H 0.4971 0.5804 0.6482 0.157 Uiso 1 1 calc R
H11B H 0.3744 0.5720 0.6725 0.157 Uiso 1 1 calc R
H11C H 0.3733 0.4809 0.6144 0.157 Uiso 1 1 calc R
C12 C 0.2650(3) 0.3504(3) 0.7324(2) 0.0927(11) Uani 1 1 d .
H12A H 0.2576 0.2944 0.7699 0.139 Uiso 1 1 calc R
H12B H 0.2264 0.3058 0.6889 0.139 Uiso 1 1 calc R
H12C H 0.2263 0.3952 0.7478 0.139 Uiso 1 1 calc R
C13 C 0.7167(2) 0.5809(2) 0.68265(11) 0.0374(5) Uani 1 1 d .
C14 C 0.7546(3) 0.7064(2) 0.67861(14) 0.0546(6) Uani 1 1 d .
H14A H 0.7319 0.7430 0.7144 0.066 Uiso 1 1 calc R
C15 C 0.8245(3) 0.7729(3) 0.62187(17) 0.0654(8) Uani 1 1 d .
H15A H 0.8496 0.8555 0.6187 0.078 Uiso 1 1 calc R
C16 C 0.8589(3) 0.7186(3) 0.56840(16) 0.0643(8) Uani 1 1 d .
H16A H 0.9072 0.7644 0.5297 0.077 Uiso 1 1 calc R
C17 C 0.8206(2) 0.5970(2) 0.57352(13) 0.0500(6) Uani 1 1 d .
C18 C 0.8516(3) 0.5299(3) 0.51748(15) 0.0749(9) Uani 1 1 d .
H18A H 0.8154 0.4456 0.5311 0.112 Uiso 1 1 calc R
H18B H 0.9386 0.5655 0.5146 0.112 Uiso 1 1 calc R
H18C H 0.8205 0.5359 0.4711 0.112 Uiso 1 1 calc R

loop_
_atom_site_aniso_label
_atom_site_aniso_U_11
_atom_site_aniso_U_22
_atom_site_aniso_U_33
_atom_site_aniso_U_23
_atom_site_aniso_U_13
_atom_site_aniso_U_12
Eu1 0.03418(9) 0.03418(9) 0.03516(11) 0.000 0.000 0.01709(5)
N1 0.0426(10) 0.0387(10) 0.0356(9) 0.0019(7) 0.0049(8) 0.0239(9)
N2 0.0450(11) 0.0462(11) 0.0345(9) 0.0049(8) 0.0058(8) 0.0266(9)
C1 0.0482(13) 0.0403(12) 0.0390(11) 0.0026(9) 0.0061(10) 0.0274(11)
C2 0.0494(14) 0.0491(14) 0.0516(13) 0.0020(11) 0.0049(11) 0.0323(12)
C3 0.0607(18) 0.078(2) 0.0721(19) 0.0013(15) 0.0144(14) 0.0477(16)
C4 0.091(2) 0.094(2) 0.0604(17) -0.0109(16) 0.0167(16) 0.064(2)
C5 0.082(2) 0.091(2) 0.0492(15) -0.0180(14) -0.0021(14) 0.0534(19)
C6 0.0591(16) 0.0564(16) 0.0434(13) -0.0058(11) 0.0018(11) 0.0324(14)
C7 0.0579(17) 0.083(2) 0.0547(15) -0.0243(14) -0.0114(13) 0.0333(16)
C8 0.087(3) 0.127(4) 0.184(5) -0.079(4) -0.022(3) 0.028(3)
C9 0.095(3) 0.180(5) 0.101(3) 0.015(3) -0.011(2) 0.091(3)
C10 0.0463(15) 0.0700(18) 0.0710(17) -0.0119(14) -0.0071(13) 0.0364(14)
C11 0.090(3) 0.125(3) 0.077(2) 0.016(2) -0.024(2) 0.038(3)
C12 0.057(2) 0.086(3) 0.126(3) -0.010(2) -0.019(2) 0.0288(19)
C13 0.0375(12) 0.0426(13) 0.0374(11) 0.0016(9) -0.0007(9) 0.0238(10)
C14 0.0660(17) 0.0477(15) 0.0584(15) 0.0070(12) 0.0111(13) 0.0346(14)
C15 0.076(2) 0.0448(15) 0.0794(19) 0.0212(14) 0.0170(16) 0.0328(15)
C16 0.0701(19) 0.0641(18) 0.0625(17) 0.0293(14) 0.0221(14) 0.0363(16)
C17 0.0531(15) 0.0619(16) 0.0423(13) 0.0132(11) 0.0106(11) 0.0342(13)
C18 0.088(2) 0.089(2) 0.0558(17) 0.0141(15) 0.0324(16) 0.051(2)

loop_
_atom_type_symbol
_atom_type_description
_atom_type_scat_dispersion_real
_atom_type_scat_dispersion_imag
_atom_type_scat_source
C C 0.0033 0.0016 'International Tables Vol C Tables 4.2.6.8 and 6.1.1.4'
H H 0.0000 0.0000 'International Tables Vol C Tables 4.2.6.8 and 6.1.1.4'
N N 0.0061 0.0033 'International Tables Vol C Tables 4.2.6.8 and 6.1.1.4'
Eu Eu -0.1578 3.6682 'International Tables Vol C Tables 4.2.6.8 and 6.1.1.4'

loop_
_geom_angle_atom_site_label_1
_geom_angle_atom_site_label_2
_geom_angle_atom_site_label_3
_geom_angle
_geom_angle_site_symmetry_1
_geom_angle_site_symmetry_3
N1 Eu1 N1 111.75(4) 3_665 2_655
N1 Eu1 N1 111.75(4) 3_665 .
N1 Eu1 N1 111.75(4) 2_655 .
N1 Eu1 N2 98.60(6) 3_665 .
N1 Eu1 N2 149.55(6) 2_655 .
N1 Eu1 N2 55.68(6) . .
N1 Eu1 N2 55.68(6) 3_665 3_665
N1 Eu1 N2 98.60(6) 2_655 3_665
N1 Eu1 N2 149.55(6) . 3_665
N2 Eu1 N2 96.46(5) . 3_665
N1 Eu1 N2 149.55(6) 3_665 2_655
N1 Eu1 N2 55.68(6) 2_655 2_655
N1 Eu1 N2 98.60(6) . 2_655
N2 Eu1 N2 96.46(5) . 2_655
N2 Eu1 N2 96.46(6) 3_665 2_655
N1 Eu1 C13 27.58(6) 3_665 3_665
N1 Eu1 C13 105.11(6) 2_655 3_665
N1 Eu1 C13 135.37(6) . 3_665
N2 Eu1 C13 100.68(6) . 3_665
N2 Eu1 C13 28.26(6) 3_665 3_665
N2 Eu1 C13 123.16(6) 2_655 3_665
N1 Eu1 C13 135.37(6) 3_665 2_655
N1 Eu1 C13 27.58(6) 2_655 2_655
N1 Eu1 C13 105.11(6) . 2_655
N2 Eu1 C13 123.16(6) . 2_655
N2 Eu1 C13 100.68(6) 3_665 2_655
N2 Eu1 C13 28.26(6) 2_655 2_655
C13 Eu1 C13 119.062(14) 3_665 2_655
N1 Eu1 C13 105.11(6) 3_665 .
N1 Eu1 C13 135.37(6) 2_655 .
N1 Eu1 C13 27.58(6) . .
N2 Eu1 C13 28.26(6) . .
N2 Eu1 C13 123.16(6) 3_665 .
N2 Eu1 C13 100.68(6) 2_655 .
C13 Eu1 C13 119.062(14) 3_665 .
C13 Eu1 C13 119.062(14) 2_655 .
C13 N1 C1 119.57(18) . .
C13 N1 Eu1 98.75(13) . .
C1 N1 Eu1 141.68(14) . .
C17 N2 C13 120.1(2) . .
C17 N2 Eu1 146.80(16) . .
C13 N2 Eu1 92.00(12) . .
C2 C1 C6 120.5(2) . .
C2 C1 N1 118.9(2) . .
C6 C1 N1 120.6(2) . .
C3 C2 C1 118.7(2) . .
C3 C2 C10 120.2(2) . .
C1 C2 C10 121.1(2) . .
C4 C3 C2 121.0(3) . .
C5 C4 C3 120.0(3) . .
C4 C5 C6 122.0(3) . .
C5 C6 C1 117.8(3) . .
C5 C6 C7 120.3(2) . .
C1 C6 C7 121.8(2) . .
C9 C7 C6 110.5(3) . .
C9 C7 C8 111.8(4) . .
C6 C7 C8 113.3(3) . .
C11 C10 C2 111.5(3) . .
C11 C10 C12 110.2(3) . .
C2 C10 C12 114.3(3) . .
N1 C13 N2 112.98(19) . .
N1 C13 C14 127.4(2) . .
N2 C13 C14 119.6(2) . .
N1 C13 Eu1 53.67(11) . .
N2 C13 Eu1 59.74(11) . .
C14 C13 Eu1 173.39(18) . .
C15 C14 C13 119.2(2) . .
C14 C15 C16 120.5(3) . .
C17 C16 C15 119.1(2) . .
N2 C17 C16 121.5(2) . .
N2 C17 C18 115.7(2) . .
C16 C17 C18 122.8(2) . .

loop_
_geom_bond_atom_site_label_1
_geom_bond_atom_site_label_2
_geom_bond_distance
_geom_bond_site_symmetry_2
Eu1 N1 2.3501(18) 3_665
Eu1 N1 2.3501(18) 2_655
Eu1 N1 2.3501(18) .
Eu1 N2 2.4918(18) .
Eu1 N2 2.4918(18) 3_665
Eu1 N2 2.4918(18) 2_655
Eu1 C13 2.883(2) 3_665
Eu1 C13 2.883(2) 2_655
Eu1 C13 2.883(2) .
N1 C13 1.350(3) .
N1 C1 1.429(3) .
N2 C17 1.352(3) .
N2 C13 1.366(3) .
C1 C2 1.398(3) .
C1 C6 1.412(3) .
C2 C3 1.393(3) .
C2 C10 1.516(4) .
C3 C4 1.373(4) .
C4 C5 1.361(4) .
C5 C6 1.389(4) .
C6 C7 1.515(4) .
C7 C9 1.513(5) .
C7 C8 1.527(5) .
C10 C11 1.510(5) .
C10 C12 1.516(4) .
C13 C14 1.413(3) .
C14 C15 1.356(4) .
C15 C16 1.390(4) .
C16 C17 1.366(4) .
C17 C18 1.508(4) .

loop_
_platon_squeeze_void_nr
_platon_squeeze_void_average_x
_platon_squeeze_void_average_y
_platon_squeeze_void_average_z
_platon_squeeze_void_volume
_platon_squeeze_void_count_electrons
1 0.000 0.000 0.000 18.0 -0.4
2 0.000 0.000 0.255 34.2 0.1
3 0.000 0.000 0.500 14.6 -0.1
4 0.000 0.000 0.745 34.1 0.7
